data_4132213
loop_
_publ_author_name
'Saha, Subhankar'
'Desiraju, Gautam R.'

_publ_section_title
;
 Acid&#x00B7;&#x00B7;&#x00B7;Amide Supramolecular Synthon in Cocrystals:
 From Spectroscopic Detection to Property Engineering.
;
_journal_issue 20
_journal_name_full 'Journal of the American Chemical Society'
_journal_page_first 6361
_journal_page_last 6373
_journal_paper_doi 10.1021/jacs.8b02435
_journal_volume 140
_journal_year 2018
_chemical_formula_sum 'C14 H12 N2 O6'
_chemical_formula_weight 304.26
_space_group_crystal_system monoclinic
_space_group_IT_number 14
_space_group_name_Hall '-P 2yn'
_space_group_name_H-M_alt 'P 1 21/n 1'
_atom_sites_solution_hydrogens geom
_audit_creation_method SHELXL-2014
_cell_angle_alpha 90
_cell_angle_beta 97.192(14)
_cell_angle_gamma 90
_cell_formula_units_Z 4
_cell_length_a 7.3427(19)
_cell_length_b 16.733(4)
_cell_length_c 11.153(3)
_cell_measurement_reflns_used 2997
_cell_measurement_temperature 300(2)
_cell_measurement_theta_max 27.5
_cell_measurement_theta_min 1.8
_cell_volume 1359.5(6)
_computing_cell_refinement
;
CrystalClear-SM Expert 2.0 rc14 (Rigaku, 2009)
;
_computing_data_collection
;
CrystalClear-SM Expert 2.0 rc14 (Rigaku, 2009)
;
_computing_data_reduction
;
CrystalClear-SM Expert 2.0 rc14 (Rigaku, 2009)
;
_computing_structure_refinement 'SHELXL-14 (Sheldrick, 2014)'
_computing_structure_solution 'SHELXL-14 (Sheldrick, 2014)'
_diffrn_ambient_temperature 300(2)
_diffrn_detector_area_resol_mean 13.6612
_diffrn_measured_fraction_theta_full 0.973
_diffrn_measured_fraction_theta_max 1.000
_diffrn_measurement_device
;
XtaLABmini: Fixed Chi 2 circle
;
_diffrn_measurement_device_type
;
Rigaku Mercury375R (2x2 bin mode)
;
_diffrn_measurement_method 'profile data from \w-scans'
_diffrn_radiation_type MoK\a
_diffrn_radiation_wavelength 0.71073
_diffrn_reflns_av_R_equivalents 0.1265
_diffrn_reflns_av_unetI/netI 0.0835
_diffrn_reflns_Laue_measured_fraction_full 0.973
_diffrn_reflns_Laue_measured_fraction_max 1.000
_diffrn_reflns_limit_h_max 8
_diffrn_reflns_limit_h_min -8
_diffrn_reflns_limit_k_max 19
_diffrn_reflns_limit_k_min -19
_diffrn_reflns_limit_l_max 13
_diffrn_reflns_limit_l_min -13
_diffrn_reflns_number 11528
_diffrn_reflns_point_group_measured_fraction_full 0.973
_diffrn_reflns_point_group_measured_fraction_max 1.000
_diffrn_reflns_theta_full 25.242
_diffrn_reflns_theta_max 24.997
_diffrn_reflns_theta_min 2.207
_exptl_absorpt_coefficient_mu 0.118
_exptl_absorpt_correction_T_max 1.000
_exptl_absorpt_correction_T_min 0.700
_exptl_absorpt_correction_type multi-scan
_exptl_absorpt_process_details 'Jacobson, R. (1998) Private communication'
_exptl_crystal_colour Colourless
_exptl_crystal_density_diffrn 1.486
_exptl_crystal_description Block
_exptl_crystal_F_000 632
_exptl_crystal_size_max 0.180
_exptl_crystal_size_mid 0.160
_exptl_crystal_size_min 0.160
_refine_diff_density_max 0.278
_refine_diff_density_min -0.377
_refine_diff_density_rms 0.099
_refine_ls_extinction_method none
_refine_ls_goodness_of_fit_ref 1.180
_refine_ls_hydrogen_treatment constr
_refine_ls_matrix_type full
_refine_ls_number_parameters 199
_refine_ls_number_reflns 2392
_refine_ls_number_restraints 0
_refine_ls_restrained_S_all 1.180
_refine_ls_R_factor_all 0.0904
_refine_ls_R_factor_gt 0.0793
_refine_ls_shift/su_max 0.023
_refine_ls_shift/su_mean 0.004
_refine_ls_structure_factor_coef Fsqd
_refine_ls_weighting_details 'w=1/[\s^2^(Fo^2^)+(0.0732P)^2^+1.0591P] where P=(Fo^2^+2Fc^2^)/3'
_refine_ls_weighting_scheme calc
_refine_ls_wR_factor_gt 0.1989
_refine_ls_wR_factor_ref 0.2116
_reflns_Friedel_coverage 0.000
_reflns_number_gt 2052
_reflns_number_total 2392
_reflns_threshold_expression 'I > 2\s(I)'
_cod_data_source_file ja8b02435_si_004.cif
_cod_data_source_block 2B
_cod_original_sg_symbol_H-M 'P 21/n'
_cod_database_code 4132213
_shelx_space_group_comment
;
The symmetry employed for this shelxl refinement is uniquely defined
by the following loop, which should always be used as a source of
symmetry information in preference to the above space-group names.
They are only intended as comments.
;
_shelx_estimated_absorpt_t_min 0.979
_shelx_estimated_absorpt_t_max 0.981
_shelxl_version_number 2014-3

loop_
_space_group_symop_operation_xyz
'x, y, z'
'-x+1/2, y+1/2, -z+1/2'
'-x, -y, -z'
'x-1/2, -y-1/2, z-1/2'

loop_
_atom_site_label
_atom_site_type_symbol
_atom_site_fract_x
_atom_site_fract_y
_atom_site_fract_z
_atom_site_U_iso_or_equiv
_atom_site_adp_type
_atom_site_occupancy
_atom_site_site_symmetry_order
_atom_site_calc_flag
_atom_site_refinement_flags_posn
_atom_site_refinement_flags_adp
C003 C 0.0303(4) 0.12074(19) 0.7913(3) 0.0391(7) Uani 1 1 d . .
C004 C 0.1062(5) 0.1258(2) 0.9122(3) 0.0451(8) Uani 1 1 d . .
H004 H 0.1303 0.0791 0.9565 0.054 Uiso 1 1 calc R U
C005 C 0.1461(5) 0.1985(2) 0.9673(3) 0.0457(8) Uani 1 1 d . .
H005 H 0.1960 0.2008 1.0481 0.055 Uiso 1 1 calc R U
C008 C -0.0734(4) -0.2814(2) 0.6424(3) 0.0393(7) Uani 1 1 d . .
C009 C -0.0113(5) 0.0401(2) 0.7393(3) 0.0434(8) Uani 1 1 d . .
C011 C 0.1109(4) 0.2683(2) 0.9008(3) 0.0425(8) Uani 1 1 d . .
C013 C 0.0377(5) 0.2643(2) 0.7802(3) 0.0464(8) Uani 1 1 d . .
H013 H 0.0152 0.3110 0.7356 0.056 Uiso 1 1 calc R U
C014 C -0.0612(5) -0.1930(2) 0.6575(3) 0.0459(8) Uani 1 1 d . .
C016 C -0.0244(4) -0.41424(19) 0.7147(3) 0.0401(8) Uani 1 1 d . .
C017 C -0.0071(4) -0.33346(19) 0.7357(3) 0.0399(8) Uani 1 1 d . .
H017 H 0.0470 -0.3141 0.8099 0.048 Uiso 1 1 calc R U
C019 C -0.1541(5) -0.3121(2) 0.5328(3) 0.0479(8) Uani 1 1 d . .
H019 H -0.1993 -0.2773 0.4711 0.057 Uiso 1 1 calc R U
C020 C -0.0018(5) 0.1911(2) 0.7263(3) 0.0440(8) Uani 1 1 d . .
H020 H -0.0506 0.1889 0.6453 0.053 Uiso 1 1 calc R U
C021 C -0.1040(5) -0.4459(2) 0.6057(3) 0.0488(8) Uani 1 1 d . .
H021 H -0.1140 -0.5009 0.5944 0.059 Uiso 1 1 calc R U
C022 C -0.1681(5) -0.3936(2) 0.5144(3) 0.0539(9) Uani 1 1 d . .
H022 H -0.2210 -0.4133 0.4402 0.065 Uiso 1 1 calc R U
N1 N -0.0952(5) 0.03259(18) 0.6280(3) 0.0581(9) Uani 1 1 d . .
H1A H -0.1233 -0.0141 0.5991 0.070 Uiso 1 1 calc R U
H1B H -0.1218 0.0744 0.5844 0.070 Uiso 1 1 calc R U
N2 N 0.0464(4) -0.46988(18) 0.8115(3) 0.0528(8) Uani 1 1 d . .
O1 O -0.1049(5) -0.14737(16) 0.5746(3) 0.0752(9) Uani 1 1 d . .
O2 O 0.0038(4) -0.16994(15) 0.7668(2) 0.0627(8) Uani 1 1 d . .
H2 H 0.0077 -0.1210 0.7694 0.094 Uiso 1 1 calc R U
O3 O 0.1273(5) -0.44474(17) 0.9038(3) 0.0753(9) Uani 1 1 d . .
O4 O 0.0195(5) -0.54159(17) 0.7928(3) 0.0929(12) Uani 1 1 d . .
O5 O 0.0280(5) -0.01961(16) 0.8034(3) 0.0806(10) Uani 1 1 d . .
O6 O 0.1523(4) 0.33920(15) 0.9596(2) 0.0608(8) Uani 1 1 d . .
H6 H 0.1267 0.3764 0.9127 0.091 Uiso 1 1 calc R U

loop_
_atom_site_aniso_label
_atom_site_aniso_U_11
_atom_site_aniso_U_22
_atom_site_aniso_U_33
_atom_site_aniso_U_23
_atom_site_aniso_U_13
_atom_site_aniso_U_12
C003 0.0480(17) 0.0323(17) 0.0361(16) 0.0004(12) 0.0016(13) 0.0021(14)
C004 0.0572(19) 0.0388(18) 0.0377(17) 0.0081(13) -0.0008(15) 0.0010(15)
C005 0.059(2) 0.0445(19) 0.0325(16) 0.0010(14) 0.0003(14) 0.0001(16)
C008 0.0474(17) 0.0382(18) 0.0331(16) 0.0010(13) 0.0082(13) 0.0023(14)
C009 0.0549(19) 0.0350(18) 0.0394(17) 0.0011(14) 0.0017(15) 0.0059(14)
C011 0.0492(18) 0.0364(18) 0.0414(18) -0.0043(14) 0.0040(14) -0.0036(14)
C013 0.063(2) 0.0333(17) 0.0418(18) 0.0074(14) 0.0008(15) 0.0006(15)
C014 0.062(2) 0.0370(19) 0.0385(18) 0.0023(14) 0.0044(15) 0.0036(16)
C016 0.0451(17) 0.0341(17) 0.0410(17) 0.0002(13) 0.0052(14) 0.0010(14)
C017 0.0474(17) 0.0368(18) 0.0354(16) -0.0025(13) 0.0043(13) 0.0019(14)
C019 0.056(2) 0.048(2) 0.0383(18) 0.0016(15) 0.0016(15) 0.0035(16)
C020 0.063(2) 0.0345(18) 0.0331(16) 0.0009(13) -0.0007(14) -0.0022(15)
C021 0.0551(19) 0.0388(19) 0.051(2) -0.0088(15) 0.0028(16) -0.0025(15)
C022 0.060(2) 0.056(2) 0.0427(19) -0.0121(16) -0.0024(16) -0.0044(17)
N1 0.097(2) 0.0348(16) 0.0392(16) -0.0015(12) -0.0061(16) -0.0045(15)
N2 0.0688(19) 0.0326(16) 0.0554(19) 0.0001(13) 0.0011(15) 0.0030(14)
O1 0.131(3) 0.0399(15) 0.0497(16) 0.0077(12) -0.0108(16) 0.0061(16)
O2 0.114(2) 0.0309(13) 0.0404(14) 0.0001(10) -0.0025(14) 0.0012(13)
O3 0.112(2) 0.0503(17) 0.0548(17) 0.0056(13) -0.0229(16) 0.0015(16)
O4 0.154(3) 0.0321(16) 0.084(2) 0.0034(14) -0.020(2) 0.0063(17)
O5 0.138(3) 0.0304(14) 0.0620(18) 0.0008(12) -0.0334(18) 0.0112(16)
O6 0.0902(19) 0.0372(14) 0.0494(15) -0.0075(11) -0.0128(13) -0.0018(13)

loop_
_atom_type_symbol
_atom_type_description
_atom_type_scat_dispersion_real
_atom_type_scat_dispersion_imag
_atom_type_scat_source
C C 0.0033 0.0016 'International Tables Vol C Tables 4.2.6.8 and 6.1.1.4'
H H 0.0000 0.0000 'International Tables Vol C Tables 4.2.6.8 and 6.1.1.4'
N N 0.0061 0.0033 'International Tables Vol C Tables 4.2.6.8 and 6.1.1.4'
O O 0.0106 0.0060 'International Tables Vol C Tables 4.2.6.8 and 6.1.1.4'

loop_
_geom_angle_atom_site_label_1
_geom_angle_atom_site_label_2
_geom_angle_atom_site_label_3
_geom_angle
C020 C003 C004 118.3(3)
C020 C003 C009 123.7(3)
C004 C003 C009 118.0(3)
C005 C004 C003 121.5(3)
C005 C004 H004 119.3
C003 C004 H004 119.3
C004 C005 C011 119.2(3)
C004 C005 H005 120.4
C011 C005 H005 120.4
C019 C008 C017 119.7(3)
C019 C008 C014 118.6(3)
C017 C008 C014 121.6(3)
O5 C009 N1 120.8(3)
O5 C009 C003 119.0(3)
N1 C009 C003 120.1(3)
O6 C011 C013 122.8(3)
O6 C011 C005 117.2(3)
C013 C011 C005 120.1(3)
C020 C013 C011 120.0(3)
C020 C013 H013 120.0
C011 C013 H013 120.0
O1 C014 O2 123.8(3)
O1 C014 C008 122.2(3)
O2 C014 C008 114.0(3)
C017 C016 C021 123.0(3)
C017 C016 N2 118.7(3)
C021 C016 N2 118.2(3)
C016 C017 C008 118.0(3)
C016 C017 H017 121.0
C008 C017 H017 121.0
C022 C019 C008 120.8(3)
C022 C019 H019 119.6
C008 C019 H019 119.6
C013 C020 C003 120.9(3)
C013 C020 H020 119.5
C003 C020 H020 119.5
C022 C021 C016 118.1(3)
C022 C021 H021 120.9
C016 C021 H021 120.9
C019 C022 C021 120.3(3)
C019 C022 H022 119.8
C021 C022 H022 119.8
C009 N1 H1A 120.0
C009 N1 H1B 120.0
H1A N1 H1B 120.0
O3 N2 O4 122.7(3)
O3 N2 C016 120.0(3)
O4 N2 C016 117.3(3)
C014 O2 H2 109.5
C011 O6 H6 109.5

loop_
_geom_bond_atom_site_label_1
_geom_bond_atom_site_label_2
_geom_bond_distance
C003 C020 1.387(4)
C003 C004 1.395(4)
C003 C009 1.485(5)
C004 C005 1.377(5)
C004 H004 0.9300
C005 C011 1.390(5)
C005 H005 0.9300
C008 C019 1.388(5)
C008 C017 1.397(4)
C008 C014 1.491(5)
C009 O5 1.241(4)
C009 N1 1.321(4)
C011 O6 1.371(4)
C011 C013 1.387(5)
C013 C020 1.379(5)
C013 H013 0.9300
C014 O1 1.211(4)
C014 O2 1.310(4)
C016 C017 1.375(5)
C016 C021 1.386(5)
C016 N2 1.470(4)
C017 H017 0.9300
C019 C022 1.381(5)
C019 H019 0.9300
C020 H020 0.9300
C021 C022 1.380(5)
C021 H021 0.9300
C022 H022 0.9300
N1 H1A 0.8600
N1 H1B 0.8600
N2 O3 1.199(4)
N2 O4 1.230(4)
O2 H2 0.8200
O6 H6 0.8200

loop_
_geom_torsion_atom_site_label_1
_geom_torsion_atom_site_label_2
_geom_torsion_atom_site_label_3
_geom_torsion_atom_site_label_4
_geom_torsion
C020 C003 C004 C005 1.1(5)
C009 C003 C004 C005 -179.1(3)
C003 C004 C005 C011 -0.4(5)
C020 C003 C009 O5 177.6(4)
C004 C003 C009 O5 -2.3(5)
C020 C003 C009 N1 -5.0(5)
C004 C003 C009 N1 175.1(3)
C004 C005 C011 O6 179.8(3)
C004 C005 C011 C013 -0.5(5)
O6 C011 C013 C020 -179.7(3)
C005 C011 C013 C020 0.6(5)
C019 C008 C014 O1 -6.4(5)
C017 C008 C014 O1 174.1(3)
C019 C008 C014 O2 174.9(3)
C017 C008 C014 O2 -4.6(5)
C021 C016 C017 C008 0.0(5)
N2 C016 C017 C008 179.3(3)
C019 C008 C017 C016 0.2(5)
C014 C008 C017 C016 179.7(3)
C017 C008 C019 C022 -0.7(5)
C014 C008 C019 C022 179.8(3)
C011 C013 C020 C003 0.2(5)
C004 C003 C020 C013 -0.9(5)
C009 C003 C020 C013 179.2(3)
C017 C016 C021 C022 0.2(5)
N2 C016 C021 C022 -179.1(3)
C008 C019 C022 C021 0.9(6)
C016 C021 C022 C019 -0.7(5)
C017 C016 N2 O3 -4.5(5)
C021 C016 N2 O3 174.9(3)
C017 C016 N2 O4 175.8(4)
C021 C016 N2 O4 -4.8(5)
